data_2225392
loop_
_publ_author_name
'Hemamalini, Madhukar'
'Fun, Hoong-Kun'

_publ_section_title
;
 2-Amino-5-chloropyridinium 4-hydroxybenzoate
;
_journal_coeditor_code TK2625
_journal_issue 3
_journal_name_full 'Acta Crystallographica Section E'
_journal_page_first o557
_journal_paper_doi 10.1107/S1600536810004265
_journal_volume 66
_journal_year 2010
_chemical_formula_iupac 'C5 H6 Cl N2 + , C7 H5 O3 -'
_chemical_formula_moiety 'C5 H6 Cl N2 + , C7 H5 O3 -'
_chemical_formula_sum 'C12 H11 Cl N2 O3'
_chemical_formula_weight 266.68
_chemical_name_systematic
;
2-Amino-5-chloropyridinium 4-hydroxybenzoate
;
_space_group_IT_number 14
_symmetry_cell_setting monoclinic
_symmetry_space_group_name_Hall '-P 2ybc'
_symmetry_space_group_name_H-M 'P 1 21/c 1'
_atom_sites_solution_hydrogens geom
_atom_sites_solution_primary direct
_atom_sites_solution_secondary difmap
_audit_creation_method SHELXL97
_cell_angle_alpha 90
_cell_angle_beta 116.113(2)
_cell_angle_gamma 90
_cell_formula_units_Z 4
_cell_length_a 10.0893(3)
_cell_length_b 11.7612(4)
_cell_length_c 11.6634(3)
_cell_measurement_reflns_used 4875
_cell_measurement_temperature 100.00(10)
_cell_measurement_theta_max 29.9
_cell_measurement_theta_min 2.3
_cell_volume 1242.74(7)
_computing_cell_refinement 'SAINT (Bruker, 2009)'
_computing_data_collection 'APEX2 (Bruker, 2009)'
_computing_data_reduction 'SAINT (Bruker, 2009)'
_computing_molecular_graphics 'SHELXTL (Sheldrick, 2008)'
_computing_publication_material 'SHELXTL (Sheldrick, 2008) and PLATON (Spek, 2009)'
_computing_structure_refinement 'SHELXTL (Sheldrick, 2008)'
_computing_structure_solution 'SHELXTL (Sheldrick, 2008)'
_diffrn_ambient_temperature 100.00(10)
_diffrn_measured_fraction_theta_full 0.993
_diffrn_measured_fraction_theta_max 0.993
_diffrn_measurement_device_type 'Bruker SMART APEXII CCD area-detector'
_diffrn_measurement_method '\f and \w scans'
_diffrn_radiation_monochromator graphite
_diffrn_radiation_source 'fine-focus sealed tube'
_diffrn_radiation_type MoK\a
_diffrn_radiation_wavelength 0.71073
_diffrn_reflns_av_R_equivalents 0.020
_diffrn_reflns_av_sigmaI/netI 0.022
_diffrn_reflns_limit_h_max 14
_diffrn_reflns_limit_h_min -13
_diffrn_reflns_limit_k_max 16
_diffrn_reflns_limit_k_min -16
_diffrn_reflns_limit_l_max 16
_diffrn_reflns_limit_l_min -16
_diffrn_reflns_number 12446
_diffrn_reflns_theta_full 30.1
_diffrn_reflns_theta_max 30.1
_diffrn_reflns_theta_min 2.3
_diffrn_standards_number 0
_exptl_absorpt_coefficient_mu 0.309
_exptl_absorpt_correction_T_max 0.958
_exptl_absorpt_correction_T_min 0.814
_exptl_absorpt_correction_type multi-scan
_exptl_absorpt_process_details '(SADABS; Bruker, 2009)'
_exptl_crystal_colour colourless
_exptl_crystal_density_diffrn 1.425
_exptl_crystal_density_method 'not measured'
_exptl_crystal_description block
_exptl_crystal_F_000 552
_exptl_crystal_size_max 0.69
_exptl_crystal_size_mid 0.20
_exptl_crystal_size_min 0.14
_refine_diff_density_max 0.22
_refine_diff_density_min -0.26
_refine_ls_extinction_method none
_refine_ls_goodness_of_fit_ref 1.04
_refine_ls_hydrogen_treatment refall
_refine_ls_matrix_type full
_refine_ls_number_parameters 207
_refine_ls_number_reflns 3630
_refine_ls_number_restraints 0
_refine_ls_restrained_S_all 1.04
_refine_ls_R_factor_all 0.057
_refine_ls_R_factor_gt 0.040
_refine_ls_shift/su_max_lt 0.001
_refine_ls_shift/su_mean <0.001
_refine_ls_structure_factor_coef Fsqd
_refine_ls_weighting_details 'calc w=1/[\s^2^(Fo^2^)+(0.0478P)^2^+0.2067P] where P=(Fo^2^+2Fc^2^)/3'
_refine_ls_weighting_scheme calc
_refine_ls_wR_factor_gt 0.100
_refine_ls_wR_factor_ref 0.110
_reflns_number_gt 2663
_reflns_number_total 3630
_reflns_threshold_expression I>2\s(I)
_cod_data_source_file tk2625.cif
_cod_data_source_block I
_cod_original_cell_volume 1242.74(6)
_cod_original_sg_symbol_H-M 'P 21/c'
_cod_database_code 2225392
_cod_database_fobs_code 2225392

loop_
_symmetry_equiv_pos_as_xyz
'x, y, z'
'-x, y+1/2, -z+1/2'
'-x, -y, -z'
'x, -y-1/2, z-1/2'

loop_
_atom_site_type_symbol
_atom_site_label
_atom_site_fract_x
_atom_site_fract_y
_atom_site_fract_z
_atom_site_U_iso_or_equiv
_atom_site_adp_type
_atom_site_calc_flag
_atom_site_refinement_flags
_atom_site_occupancy
_atom_site_disorder_assembly
_atom_site_disorder_group
Cl Cl1 0.21064(4) 0.98776(4) -0.17272(4) 0.06226(15) Uani d . 1 . .
N N1 0.51321(13) 0.78671(10) 0.07645(11) 0.0444(3) Uani d . 1 . .
N N2 0.63089(16) 0.77385(14) 0.29586(13) 0.0574(3) Uani d . 1 . .
C C1 0.53134(15) 0.82441(12) 0.19187(13) 0.0439(3) Uani d . 1 . .
C C2 0.44186(16) 0.91497(14) 0.19530(14) 0.0510(4) Uani d . 1 . .
C C3 0.34358(17) 0.96337(14) 0.08507(15) 0.0512(4) Uani d . 1 . .
C C4 0.33162(14) 0.92372(13) -0.03259(13) 0.0454(3) Uani d . 1 . .
C C5 0.41534(15) 0.83516(13) -0.03444(13) 0.0454(3) Uani d . 1 . .
O O1 0.00092(13) 0.66336(10) 0.45630(11) 0.0579(3) Uani d . 1 . .
O O2 0.34526(13) 1.11961(9) 0.47186(9) 0.0567(3) Uani d . 1 . .
O O3 0.22698(11) 1.09176(8) 0.26301(8) 0.0463(2) Uani d . 1 . .
C C6 0.21056(18) 0.92410(14) 0.51840(13) 0.0531(4) Uani d . 1 . .
C C7 0.14592(19) 0.82697(15) 0.53591(13) 0.0563(4) Uani d . 1 . .
C C8 0.06192(15) 0.75826(12) 0.43312(13) 0.0438(3) Uani d . 1 . .
C C9 0.04555(15) 0.78713(12) 0.31209(12) 0.0426(3) Uani d . 1 . .
C C10 0.11107(14) 0.88452(12) 0.29507(12) 0.0397(3) Uani d . 1 . .
C C11 0.19355(14) 0.95522(12) 0.39715(11) 0.0392(3) Uani d . 1 . .
C C12 0.25875(14) 1.06243(12) 0.37582(12) 0.0398(3) Uani d . 1 . .
H H2A 0.4538(17) 0.9382(14) 0.2769(16) 0.059(5) Uiso d . 1 . .
H H3A 0.283(2) 1.0251(15) 0.0866(17) 0.064(5) Uiso d . 1 . .
H H5A 0.4139(17) 0.8021(14) -0.1096(16) 0.060(5) Uiso d . 1 . .
H H6A 0.2676(19) 0.9721(15) 0.5889(17) 0.065(5) Uiso d . 1 . .
H H7A 0.1571(19) 0.8087(16) 0.6168(18) 0.068(5) Uiso d . 1 . .
H H9A -0.0099(17) 0.7369(13) 0.2417(15) 0.054(4) Uiso d . 1 . .
H H10A 0.1007(16) 0.9043(13) 0.2125(15) 0.048(4) Uiso d . 1 . .
H H1O1 -0.053(2) 0.6331(17) 0.386(2) 0.073(6) Uiso d . 1 . .
H H1N1 0.575(2) 0.7250(16) 0.0689(18) 0.076(6) Uiso d . 1 . .
H H1N2 0.6509(19) 0.8050(16) 0.3681(18) 0.062(5) Uiso d . 1 . .
H H2N2 0.689(2) 0.7177(19) 0.2877(19) 0.080(6) Uiso d . 1 . .

loop_
_atom_site_aniso_label
_atom_site_aniso_U_11
_atom_site_aniso_U_22
_atom_site_aniso_U_33
_atom_site_aniso_U_12
_atom_site_aniso_U_13
_atom_site_aniso_U_23
Cl1 0.0607(2) 0.0623(3) 0.0572(2) 0.00938(18) 0.01990(18) 0.00670(19)
N1 0.0523(6) 0.0433(6) 0.0410(6) 0.0039(5) 0.0235(5) -0.0053(5)
N2 0.0729(8) 0.0590(9) 0.0403(6) 0.0110(7) 0.0249(6) -0.0023(6)
C1 0.0515(7) 0.0438(7) 0.0425(6) -0.0042(6) 0.0262(6) -0.0069(6)
C2 0.0587(8) 0.0536(9) 0.0476(7) 0.0000(7) 0.0297(6) -0.0132(7)
C3 0.0528(7) 0.0479(9) 0.0585(8) 0.0037(7) 0.0297(7) -0.0092(7)
C4 0.0441(6) 0.0451(8) 0.0475(7) -0.0022(6) 0.0206(5) -0.0043(6)
C5 0.0504(7) 0.0467(8) 0.0416(7) 0.0000(6) 0.0226(6) -0.0071(6)
O1 0.0716(7) 0.0539(7) 0.0450(5) -0.0210(6) 0.0228(5) 0.0014(5)
O2 0.0799(7) 0.0531(6) 0.0401(5) -0.0245(5) 0.0291(5) -0.0082(5)
O3 0.0597(5) 0.0440(5) 0.0370(4) 0.0000(4) 0.0229(4) 0.0042(4)
C6 0.0709(9) 0.0536(9) 0.0333(6) -0.0166(8) 0.0217(6) -0.0052(6)
C7 0.0763(10) 0.0591(10) 0.0347(6) -0.0180(8) 0.0256(7) 0.0003(7)
C8 0.0486(7) 0.0423(7) 0.0406(6) -0.0039(6) 0.0197(5) 0.0024(6)
C9 0.0485(6) 0.0418(7) 0.0345(6) -0.0032(6) 0.0155(5) -0.0028(6)
C10 0.0466(6) 0.0403(7) 0.0329(6) 0.0027(6) 0.0181(5) 0.0014(5)
C11 0.0459(6) 0.0384(7) 0.0348(6) 0.0000(5) 0.0192(5) -0.0001(5)
C12 0.0480(6) 0.0380(7) 0.0372(6) 0.0018(6) 0.0224(5) -0.0011(5)

loop_
_atom_type_symbol
_atom_type_description
_atom_type_scat_dispersion_real
_atom_type_scat_dispersion_imag
_atom_type_scat_source
C C 0.0033 0.0016 'International Tables Vol C Tables 4.2.6.8 and 6.1.1.4'
H H 0.0000 0.0000 'International Tables Vol C Tables 4.2.6.8 and 6.1.1.4'
Cl Cl 0.1484 0.1585 'International Tables Vol C Tables 4.2.6.8 and 6.1.1.4'
N N 0.0061 0.0033 'International Tables Vol C Tables 4.2.6.8 and 6.1.1.4'
O O 0.0106 0.0060 'International Tables Vol C Tables 4.2.6.8 and 6.1.1.4'

loop_
_geom_angle_atom_site_label_1
_geom_angle_atom_site_label_2
_geom_angle_atom_site_label_3
_geom_angle_site_symmetry_1
_geom_angle_site_symmetry_3
_geom_angle
_geom_angle_publ_flag
C1 N1 C5 . . 122.24(12) ?
C1 N1 H1N1 . . 121.1(11) ?
C5 N1 H1N1 . . 116.5(11) ?
C1 N2 H1N2 . . 117.6(12) ?
C1 N2 H2N2 . . 119.3(13) ?
H1N2 N2 H2N2 . . 121.8(18) ?
N2 C1 N1 . . 118.66(13) ?
N2 C1 C2 . . 123.35(13) ?
N1 C1 C2 . . 117.98(13) ?
C3 C2 C1 . . 120.07(13) ?
C3 C2 H2A . . 123.3(10) ?
C1 C2 H2A . . 116.6(10) ?
C2 C3 C4 . . 120.00(14) ?
C2 C3 H3A . . 120.6(11) ?
C4 C3 H3A . . 119.4(11) ?
C5 C4 C3 . . 119.20(13) ?
C5 C4 Cl1 . . 120.66(11) ?
C3 C4 Cl1 . . 120.14(11) ?
C4 C5 N1 . . 120.45(13) ?
C4 C5 H5A . . 125.1(10) ?
N1 C5 H5A . . 114.5(10) ?
C8 O1 H1O1 . . 108.3(14) ?
C7 C6 C11 . . 120.90(13) ?
C7 C6 H6A . . 120.6(11) ?
C11 C6 H6A . . 118.5(11) ?
C6 C7 C8 . . 120.42(13) ?
C6 C7 H7A . . 119.5(11) ?
C8 C7 H7A . . 120.1(11) ?
O1 C8 C7 . . 117.77(12) ?
O1 C8 C9 . . 122.79(12) ?
C7 C8 C9 . . 119.43(13) ?
C10 C9 C8 . . 119.92(12) ?
C10 C9 H9A . . 121.4(10) ?
C8 C9 H9A . . 118.7(10) ?
C9 C10 C11 . . 121.19(12) ?
C9 C10 H10A . . 120.2(9) ?
C11 C10 H10A . . 118.7(9) ?
C10 C11 C6 . . 118.13(13) ?
C10 C11 C12 . . 120.30(11) ?
C6 C11 C12 . . 121.56(12) ?
O3 C12 O2 . . 122.55(12) ?
O3 C12 C11 . . 118.55(11) ?
O2 C12 C11 . . 118.89(11) ?

loop_
_geom_bond_atom_site_label_1
_geom_bond_atom_site_label_2
_geom_bond_site_symmetry_2
_geom_bond_distance
_geom_bond_publ_flag
Cl1 C4 . 1.7241(15) ?
N1 C1 . 1.3511(17) ?
N1 C5 . 1.3595(18) ?
N1 H1N1 . 0.99(2) ?
N2 C1 . 1.3271(19) ?
N2 H1N2 . 0.858(19) ?
N2 H2N2 . 0.91(2) ?
C1 C2 . 1.408(2) ?
C2 C3 . 1.356(2) ?
C2 H2A . 0.946(16) ?
C3 C4 . 1.403(2) ?
C3 H3A . 0.953(18) ?
C4 C5 . 1.347(2) ?
C5 H5A . 0.953(17) ?
O1 C8 . 1.3581(17) ?
O1 H1O1 . 0.83(2) ?
O2 C12 . 1.2682(15) ?
O3 C12 . 1.2577(15) ?
C6 C7 . 1.375(2) ?
C6 C11 . 1.3963(18) ?
C6 H6A . 0.954(18) ?
C7 C8 . 1.384(2) ?
C7 H7A . 0.925(19) ?
C8 C9 . 1.3892(19) ?
C9 C10 . 1.3798(19) ?
C9 H9A . 0.965(16) ?
C10 C11 . 1.3889(18) ?
C10 H10A . 0.950(15) ?
C11 C12 . 1.4929(19) ?

loop_
_geom_hbond_atom_site_label_D
_geom_hbond_atom_site_label_H
_geom_hbond_atom_site_label_A
_geom_hbond_site_symmetry_A
_geom_hbond_distance_DH
_geom_hbond_distance_HA
_geom_hbond_distance_DA
_geom_hbond_angle_DHA
_geom_hbond_publ_flag
O1 H1O1 O3 2_545 0.84(2) 1.91(2) 2.7132(15) 160(2) yes
N1 H1N1 O2 2_645 0.99(2) 1.66(2) 2.6320(18) 169.2(18) yes
N2 H1N2 O2 3_676 0.857(19) 2.051(19) 2.8972(18) 169(2) yes
N2 H2N2 O3 2_645 0.92(2) 1.93(2) 2.825(2) 167(2) yes
C3 H3A O3 . 0.95(2) 2.488(19) 3.181(2) 129.5(14) yes

loop_
_geom_torsion_atom_site_label_1
_geom_torsion_atom_site_label_2
_geom_torsion_atom_site_label_3
_geom_torsion_atom_site_label_4
_geom_torsion_site_symmetry_1
_geom_torsion_site_symmetry_2
_geom_torsion_site_symmetry_3
_geom_torsion_site_symmetry_4
_geom_torsion
_geom_torsion_publ_flag
C5 N1 C1 N2 . . . . -178.89(13) ?
C5 N1 C1 C2 . . . . 1.8(2) ?
N2 C1 C2 C3 . . . . 179.25(15) ?
N1 C1 C2 C3 . . . . -1.5(2) ?
C1 C2 C3 C4 . . . . -0.4(2) ?
C2 C3 C4 C5 . . . . 2.1(2) ?
C2 C3 C4 Cl1 . . . . -178.10(12) ?
C3 C4 C5 N1 . . . . -1.8(2) ?
Cl1 C4 C5 N1 . . . . 178.38(11) ?
C1 N1 C5 C4 . . . . -0.2(2) ?
C11 C6 C7 C8 . . . . -0.3(3) ?
C6 C7 C8 O1 . . . . 179.94(15) ?
C6 C7 C8 C9 . . . . 1.2(2) ?
O1 C8 C9 C10 . . . . -179.65(13) ?
C7 C8 C9 C10 . . . . -0.9(2) ?
C8 C9 C10 C11 . . . . -0.2(2) ?
C9 C10 C11 C6 . . . . 1.0(2) ?
C9 C10 C11 C12 . . . . -177.69(12) ?
C7 C6 C11 C10 . . . . -0.8(2) ?
C7 C6 C11 C12 . . . . 177.90(15) ?
C10 C11 C12 O3 . . . . 5.95(19) ?
C6 C11 C12 O3 . . . . -172.73(13) ?
C10 C11 C12 O2 . . . . -173.19(12) ?
C6 C11 C12 O2 . . . . 8.1(2) ?

loop_
_cod_related_entry_id
_cod_related_entry_database
_cod_related_entry_code
1 ChemSpider 30656037
